data_4302619
loop_
_publ_author_name
'Liang Zhao'
'Thomas C. W. Mak'

_publ_section_title
;
Assembly of Silver(I) Two- and Three-Dimensional Coordination Networks with
Complementary Tridentate Heteroaryl Ethynide Ligands
;
_journal_name_full 'Inorganic Chemistry'
_journal_page_first 6480
_journal_page_last 6489
_journal_paper_doi 10.1021/ic900346p
_journal_volume 48
_journal_year 2009
_chemical_formula_sum 'C21 H3 Ag8 F18 N O15.5'
_chemical_formula_weight 1722.20
_chemical_name_common ([3,5-(AgCC)2-C6H3N])(6AgCF3CO2)(3.5H2O)
_chemical_name_systematic
; 
 ? 
;
_space_group_IT_number 2
_symmetry_cell_setting triclinic
_symmetry_space_group_name_Hall '-P 1'
_symmetry_space_group_name_H-M 'P -1'
_atom_sites_solution_hydrogens geom
_atom_sites_solution_primary direct
_atom_sites_solution_secondary difmap
_audit_creation_method SHELXL-97
_cell_angle_alpha 99.149(2)
_cell_angle_beta 103.438(2)
_cell_angle_gamma 104.697(2)
_cell_formula_units_Z 2
_cell_length_a 10.7252(11)
_cell_length_b 11.5185(12)
_cell_length_c 17.7480(18)
_cell_measurement_temperature 293(2)
_cell_volume 2006.6(4)
_computing_structure_refinement 'SHELXL-97 (Sheldrick, 1997)'
_computing_structure_solution 'SHELXS-97 (Sheldrick, 1990)'
_diffrn_ambient_temperature 293(2)
_diffrn_measured_fraction_theta_full 0.981
_diffrn_measured_fraction_theta_max 0.981
_diffrn_radiation_monochromator graphite
_diffrn_radiation_source 'fine-focus sealed tube'
_diffrn_radiation_type MoK\a
_diffrn_radiation_wavelength 0.71073
_diffrn_reflns_av_R_equivalents 0.0251
_diffrn_reflns_av_sigmaI/netI 0.0414
_diffrn_reflns_limit_h_max 14
_diffrn_reflns_limit_h_min -11
_diffrn_reflns_limit_k_max 10
_diffrn_reflns_limit_k_min -15
_diffrn_reflns_limit_l_max 23
_diffrn_reflns_limit_l_min -23
_diffrn_reflns_number 14158
_diffrn_reflns_theta_full 28.30
_diffrn_reflns_theta_max 28.30
_diffrn_reflns_theta_min 1.21
_exptl_absorpt_coefficient_mu 3.964
_exptl_absorpt_correction_T_max 1.000000
_exptl_absorpt_correction_T_min 0.665481
_exptl_absorpt_correction_type multi-scan
_exptl_crystal_colour Colorless
_exptl_crystal_density_diffrn 2.850
_exptl_crystal_density_method 'not measured'
_exptl_crystal_description Plate
_exptl_crystal_F_000 1596
_exptl_crystal_size_max 0.43
_exptl_crystal_size_mid 0.40
_exptl_crystal_size_min 0.27
_refine_diff_density_max 1.575
_refine_diff_density_min -1.152
_refine_diff_density_rms 0.159
_refine_ls_extinction_coef 0.00214(17)
_refine_ls_extinction_expression Fc^*^=kFc[1+0.001xFc^2^\l^3^/sin(2\q)]^-1/4^
_refine_ls_extinction_method SHELXL
_refine_ls_goodness_of_fit_ref 1.023
_refine_ls_hydrogen_treatment none
_refine_ls_matrix_type full
_refine_ls_number_parameters 758
_refine_ls_number_reflns 9795
_refine_ls_number_restraints 66
_refine_ls_restrained_S_all 1.022
_refine_ls_R_factor_all 0.0513
_refine_ls_R_factor_gt 0.0407
_refine_ls_shift/su_max 0.001
_refine_ls_shift/su_mean 0.000
_refine_ls_structure_factor_coef Fsqd
_refine_ls_weighting_details 'calc w=1/[\s^2^(Fo^2^)+(0.0625P)^2^+4.0379P] where P=(Fo^2^+2Fc^2^)/3'
_refine_ls_weighting_scheme calc
_refine_ls_wR_factor_gt 0.1096
_refine_ls_wR_factor_ref 0.1183
_reflns_number_gt 7913
_reflns_number_total 9795
_reflns_threshold_expression &gt;2sigma(I)
_cod_data_source_file ic900346p_si_002_6.cif
_cod_data_source_block Complex6
_cod_depositor_comments
;
The following automatic conversions were performed:
'_symmetry_cell_setting' value 'Triclinic' changed to 'triclinic'
according to '/home/saulius/struct/CIF-dictionaries/cif_core.dic'
dictionary named 'cif_core.dic' version 2.4.1 from 2010-06-29.

Automatic conversion script
Id: cif_fix_enum 1527 2010-12-29 10:47:43Z saulius 
;
_cod_original_formula_sum 'C21 H3 Ag8 F18 N O15.50'
_cod_database_code 4302619

loop_
_symmetry_equiv_pos_as_xyz
'x, y, z'
'-x, -y, -z'

loop_
_atom_site_label
_atom_site_type_symbol
_atom_site_fract_x
_atom_site_fract_y
_atom_site_fract_z
_atom_site_U_iso_or_equiv
_atom_site_adp_type
_atom_site_occupancy
_atom_site_symmetry_multiplicity
_atom_site_calc_flag
_atom_site_refinement_flags
_atom_site_disorder_assembly
_atom_site_disorder_group
Ag1 Ag 0.16853(5) 0.67522(5) 0.10130(3) 0.05325(14) Uani 1 1 d . . .
Ag2 Ag 0.05072(4) 0.41016(4) 0.10326(2) 0.04215(12) Uani 1 1 d . . .
Ag3 Ag 0.06308(4) 0.59599(4) 0.23247(2) 0.03919(11) Uani 1 1 d . . .
Ag4 Ag 0.21110(5) 0.41362(5) 0.26674(3) 0.05063(13) Uani 1 1 d . . .
Ag5 Ag 0.81087(6) 0.47481(5) 0.40340(3) 0.05757(15) Uani 1 1 d . . .
Ag6 Ag 0.92072(4) 0.35816(4) 0.26222(3) 0.04221(12) Uani 1 1 d . . .
Ag7 Ag 1.10089(4) 0.55017(5) 0.39164(2) 0.04626(13) Uani 1 1 d . . .
Ag8 Ag 0.73879(7) 1.03846(4) 0.26579(4) 0.06829(17) Uani 1 1 d . . .
N1 N 0.6754(4) 0.8384(4) 0.2587(3) 0.0390(10) Uani 1 1 d . A .
C1 C 0.2309(5) 0.5429(5) 0.1838(3) 0.0342(10) Uani 1 1 d . . .
C2 C 0.3508(5) 0.5921(5) 0.2038(3) 0.0325(10) Uani 1 1 d . . .
C3 C 0.4941(5) 0.6514(5) 0.2287(3) 0.0309(9) Uani 1 1 d . A .
C4 C 0.5432(5) 0.7779(5) 0.2350(3) 0.0362(10) Uani 1 1 d . . .
H4A H 0.4824 0.8217 0.2223 0.043 Uiso 1 1 calc R A .
C5 C 0.7636(5) 0.7762(4) 0.2776(3) 0.0339(10) Uani 1 1 d . . .
H5A H 0.8551 0.8183 0.2939 0.041 Uiso 1 1 calc R A .
C6 C 0.7217(5) 0.6500(5) 0.2736(3) 0.0313(9) Uani 1 1 d . A .
C7 C 0.5850(5) 0.5865(4) 0.2476(3) 0.0326(10) Uani 1 1 d . . .
H7A H 0.5550 0.5018 0.2429 0.039 Uiso 1 1 calc R A .
C8 C 0.8210(5) 0.5868(5) 0.2946(3) 0.0314(9) Uani 1 1 d . . .
C9 C 0.9122(5) 0.5427(5) 0.3079(3) 0.0336(10) Uani 1 1 d . . .
O1 O -0.2556(5) 0.2940(6) 0.1356(3) 0.0697(14) Uani 1 1 d . . .
O2 O -0.1653(4) 0.3148(4) 0.0360(2) 0.0506(10) Uani 1 1 d . . .
C10 C -0.2581(5) 0.2798(5) 0.0658(3) 0.0419(12) Uani 1 1 d . A .
C11 C -0.3925(6) 0.2032(6) 0.0055(4) 0.0588(17) Uani 1 1 d D . .
F11 F -0.395(2) 0.0898(14) -0.0107(18) 0.26(2) Uani 0.454(6) 1 d PD A 1
F12 F -0.4891(16) 0.207(3) 0.0338(13) 0.139(13) Uani 0.454(6) 1 d PD A 1
F13 F -0.410(2) 0.237(3) -0.0601(11) 0.156(15) Uani 0.454(6) 1 d PD A 1
F11' F -0.3866(18) 0.0895(14) -0.0233(9) 0.109(5) Uiso 0.546(6) 1 d PD A 2
F12' F -0.4961(14) 0.1804(14) 0.0364(10) 0.084(5) Uani 0.546(6) 1 d PD A 2
F13' F -0.4270(19) 0.2520(17) -0.0562(9) 0.073(4) Uani 0.546(6) 1 d PD A 2
O3 O 0.0890(7) 0.2083(5) 0.1647(5) 0.096(2) Uani 1 1 d . A .
O4 O -0.0735(5) 0.1676(4) 0.2211(3) 0.0645(13) Uani 1 1 d . . .
C12 C -0.0102(8) 0.1410(6) 0.1750(5) 0.0621(18) Uani 1 1 d . . .
C13 C -0.0604(12) 0.0050(9) 0.1288(8) 0.099(4) Uani 1 1 d . A .
F21 F -0.1847(14) -0.0179(11) 0.0796(11) 0.288(11) Uani 1 1 d . . .
F22 F -0.0519(19) -0.0693(10) 0.1775(10) 0.156(6) Uani 0.70 1 d P . .
F22' F -0.146(3) -0.0634(16) 0.149(2) 0.115(12) Uani 0.30 1 d P A .
F23 F 0.0103(9) -0.0282(6) 0.0886(6) 0.161(4) Uani 1 1 d . . .
O5 O 0.8351(6) 0.2232(4) 0.3615(3) 0.0706(15) Uani 1 1 d . . .
O6 O 0.9182(6) 0.3543(4) 0.4779(2) 0.0612(13) Uani 1 1 d . . .
C14 C 0.8896(7) 0.2513(5) 0.4333(3) 0.0455(13) Uani 1 1 d . A .
C15 C 0.9259(8) 0.1491(7) 0.4706(4) 0.074(2) Uani 1 1 d D . .
F31 F 0.829(3) 0.0488(19) 0.4518(15) 0.136(14) Uani 0.454(6) 1 d PD A 1
F32 F 1.019(3) 0.125(3) 0.441(2) 0.163(16) Uani 0.454(6) 1 d PD A 1
F33 F 0.973(3) 0.182(3) 0.5463(12) 0.115(11) Uani 0.454(6) 1 d PD A 1
F31' F 0.817(3) 0.072(2) 0.4711(19) 0.199(16) Uani 0.546(6) 1 d PD A 2
F32' F 0.982(3) 0.085(3) 0.4314(12) 0.148(13) Uani 0.546(6) 1 d PD A 2
F33' F 1.002(3) 0.185(3) 0.5413(12) 0.140(12) Uani 0.546(6) 1 d PD A 2
O7 O -0.1113(5) 0.6412(6) 0.1448(3) 0.0704(15) Uani 1 1 d . . .
O8 O -0.0560(4) 0.6323(5) 0.0316(3) 0.0615(13) Uani 1 1 d . . .
C16 C -0.1337(6) 0.6348(6) 0.0737(3) 0.0422(12) Uani 1 1 d . A .
C17 C -0.2765(7) 0.6293(6) 0.0293(4) 0.065(2) Uani 1 1 d D . .
F41 F -0.346(2) 0.5312(17) -0.0213(12) 0.111(9) Uani 0.454(6) 1 d PD A 1
F42 F -0.272(3) 0.709(2) -0.0130(14) 0.149(12) Uani 0.454(6) 1 d PD A 1
F43 F -0.354(3) 0.650(2) 0.0685(14) 0.145(13) Uani 0.454(6) 1 d PD A 1
F41' F -0.3298(18) 0.6865(18) 0.0776(8) 0.086(5) Uani 0.546(6) 1 d PD A 2
F42' F -0.347(2) 0.5115(10) 0.0070(14) 0.174(13) Uani 0.546(6) 1 d PD A 2
F43' F -0.283(2) 0.677(2) -0.0337(9) 0.134(10) Uani 0.546(6) 1 d PD A 2
O9 O 0.2949(6) 0.3571(5) 0.3750(3) 0.0712(15) Uani 1 1 d . A .
O10 O 0.2256(4) 0.4547(5) 0.4682(2) 0.0529(11) Uani 1 1 d . . .
C18 C 0.2852(6) 0.3862(6) 0.4428(4) 0.0470(13) Uani 1 1 d . . .
C19 C 0.3655(7) 0.3355(6) 0.5058(4) 0.0599(18) Uani 1 1 d D A .
F51 F 0.296(2) 0.284(3) 0.5475(13) 0.114(8) Uani 0.454(6) 1 d PD A 1
F52 F 0.463(2) 0.425(2) 0.5553(14) 0.138(14) Uani 0.454(6) 1 d PD A 1
F53 F 0.415(3) 0.259(2) 0.4754(17) 0.150(15) Uani 0.454(6) 1 d PD A 1
F51' F 0.462(2) 0.305(3) 0.4866(13) 0.135(10) Uani 0.546(6) 1 d PD A 2
F52' F 0.291(3) 0.240(2) 0.5159(19) 0.24(2) Uani 0.546(6) 1 d PD A 2
F53' F 0.420(3) 0.4101(18) 0.5727(8) 0.128(11) Uani 0.546(6) 1 d PD A 2
O11 O 0.2892(10) 0.7253(10) 0.4170(7) 0.058(4) Uani 0.454(6) 1 d PD . 1
O12 O 0.207(2) 0.798(2) 0.3164(11) 0.28(3) Uani 0.454(6) 1 d PD . 1
C20 C 0.2901(19) 0.8103(14) 0.3816(11) 0.23(3) Uani 0.454(6) 1 d PD . 1
C21 C 0.409(2) 0.9307(18) 0.4071(9) 0.096(7) Uani 0.454(6) 1 d PD . 1
F61 F 0.5170(17) 0.9134(18) 0.3999(14) 0.191(11) Uani 0.454(6) 1 d PD . 1
F62 F 0.4359(16) 0.9807(15) 0.4796(8) 0.151(8) Uani 0.454(6) 1 d PD . 1
F63 F 0.394(2) 1.0143(14) 0.3709(12) 0.204(18) Uani 0.454(6) 1 d PD . 1
O11' O 0.2628(9) 0.8734(6) 0.1858(5) 0.053(2) Uani 0.546(6) 1 d PD . 2
O12' O 0.1923(17) 0.7996(13) 0.2961(6) 0.068(4) Uani 0.546(6) 1 d PD . 2
C20' C 0.2264(15) 0.8760(11) 0.2509(9) 0.118(10) Uani 0.546(6) 1 d PD . 2
C21' C 0.286(2) 1.0040(18) 0.3191(12) 0.104(7) Uani 0.546(6) 1 d PD . 2
F61' F 0.404(2) 1.0560(19) 0.3204(13) 0.33(3) Uani 0.546(6) 1 d PD . 2
F62' F 0.284(2) 1.0094(13) 0.3892(9) 0.208(13) Uani 0.546(6) 1 d PD . 2
F63' F 0.220(3) 1.073(3) 0.2937(14) 0.227(10) Uiso 0.546(6) 1 d PD . 2
O1W O 0.5862(5) 1.1512(6) 0.2124(3) 0.0702(14) Uani 1 1 d . . .
O2W O 0.3085(8) 1.0942(8) 0.1289(5) 0.115(3) Uani 1 1 d . . .
O3W O 0.5681(14) 0.3463(12) 0.3334(8) 0.070(3) Uani 0.60 1 d P . .
O3W' O 0.5989(18) 0.3132(18) 0.3673(14) 0.086(6) Uani 0.40 1 d P A .
O4W O 0.3809(19) 0.3121(17) 0.2328(16) 0.159(9) Uani 0.50 1 d P A .

loop_
_atom_site_aniso_label
_atom_site_aniso_U_11
_atom_site_aniso_U_22
_atom_site_aniso_U_33
_atom_site_aniso_U_23
_atom_site_aniso_U_13
_atom_site_aniso_U_12
Ag1 0.0434(2) 0.0660(3) 0.0459(2) 0.0262(2) 0.00639(19) 0.0065(2)
Ag2 0.02923(19) 0.0486(2) 0.0374(2) 0.00236(17) 0.00479(15) 0.00137(16)
Ag3 0.0349(2) 0.0493(2) 0.0400(2) 0.01448(17) 0.01654(16) 0.01639(17)
Ag4 0.0514(3) 0.0672(3) 0.0470(2) 0.0292(2) 0.0169(2) 0.0292(2)
Ag5 0.0686(3) 0.0774(4) 0.0549(3) 0.0386(3) 0.0342(2) 0.0411(3)
Ag6 0.0396(2) 0.0334(2) 0.0517(2) 0.00411(17) 0.01287(18) 0.01140(16)
Ag7 0.0402(2) 0.0671(3) 0.0316(2) 0.00585(19) 0.00034(16) 0.0289(2)
Ag8 0.0877(4) 0.0278(2) 0.0754(4) 0.0072(2) 0.0132(3) 0.0056(2)
N1 0.032(2) 0.031(2) 0.049(2) 0.0098(19) 0.0034(18) 0.0085(17)
C1 0.028(2) 0.039(3) 0.035(2) 0.011(2) 0.0064(19) 0.011(2)
C2 0.028(2) 0.033(2) 0.035(2) 0.0104(19) 0.0049(18) 0.0109(19)
C3 0.025(2) 0.035(2) 0.031(2) 0.0055(19) 0.0043(17) 0.0097(19)
C4 0.035(2) 0.031(2) 0.042(3) 0.009(2) 0.006(2) 0.014(2)
C5 0.024(2) 0.028(2) 0.042(3) 0.008(2) 0.0015(18) 0.0024(18)
C6 0.027(2) 0.033(2) 0.035(2) 0.0102(19) 0.0078(18) 0.0110(19)
C7 0.029(2) 0.027(2) 0.040(2) 0.0086(19) 0.0079(19) 0.0061(18)
C8 0.022(2) 0.035(2) 0.035(2) 0.0089(19) 0.0060(17) 0.0066(18)
C9 0.028(2) 0.042(3) 0.036(2) 0.013(2) 0.0107(19) 0.014(2)
O1 0.057(3) 0.097(4) 0.042(2) 0.014(2) 0.009(2) 0.006(3)
O2 0.0309(19) 0.065(3) 0.044(2) 0.0130(19) 0.0044(16) 0.0002(18)
C10 0.033(3) 0.044(3) 0.043(3) 0.012(2) 0.003(2) 0.006(2)
C11 0.035(3) 0.075(5) 0.056(4) 0.016(3) 0.008(3) 0.001(3)
F11 0.118(16) 0.048(8) 0.44(5) -0.068(15) -0.08(2) -0.039(8)
F12 0.026(7) 0.33(3) 0.090(13) 0.111(18) 0.024(8) 0.052(12)
F13 0.049(10) 0.31(4) 0.037(8) 0.043(13) -0.007(7) -0.045(14)
F12' 0.047(7) 0.102(8) 0.075(9) 0.006(6) 0.024(6) -0.023(6)
F13' 0.045(7) 0.110(9) 0.067(9) 0.044(7) 0.000(5) 0.027(7)
O3 0.101(5) 0.056(3) 0.148(6) 0.015(4) 0.080(5) 0.017(3)
O4 0.074(3) 0.038(2) 0.088(4) 0.007(2) 0.041(3) 0.016(2)
C12 0.065(4) 0.045(4) 0.088(5) 0.018(3) 0.034(4) 0.024(3)
C13 0.093(7) 0.063(6) 0.139(10) -0.011(6) 0.054(7) 0.019(5)
F21 0.208(12) 0.133(9) 0.38(2) -0.098(11) -0.125(13) 0.080(9)
F22 0.257(18) 0.061(6) 0.221(15) 0.069(8) 0.142(15) 0.083(10)
F22' 0.125(19) 0.024(8) 0.19(3) -0.024(12) 0.12(2) -0.020(10)
F23 0.163(7) 0.088(5) 0.222(9) -0.041(5) 0.106(7) 0.022(5)
O5 0.111(4) 0.036(2) 0.041(2) 0.0018(18) -0.004(3) 0.011(3)
O6 0.105(4) 0.039(2) 0.035(2) 0.0033(17) 0.011(2) 0.025(2)
C14 0.058(3) 0.034(3) 0.041(3) 0.008(2) 0.009(3) 0.012(3)
C15 0.106(7) 0.050(4) 0.060(4) 0.015(3) 0.005(4) 0.029(5)
F31 0.18(3) 0.034(6) 0.119(13) 0.030(7) -0.064(16) -0.007(9)
F32 0.18(2) 0.15(3) 0.21(3) 0.04(2) 0.06(2) 0.14(2)
F33 0.23(3) 0.091(17) 0.045(10) 0.035(11) 0.012(13) 0.095(19)
F31' 0.21(3) 0.12(2) 0.26(3) 0.13(2) 0.05(2) -0.010(17)
F32' 0.28(3) 0.120(15) 0.079(9) 0.007(8) 0.017(13) 0.15(2)
F33' 0.183(18) 0.087(14) 0.093(15) -0.006(11) -0.063(12) 0.055(13)
O7 0.069(3) 0.127(5) 0.047(2) 0.039(3) 0.026(2) 0.064(3)
O8 0.040(2) 0.105(4) 0.040(2) 0.013(2) 0.0136(18) 0.022(2)
C16 0.041(3) 0.052(3) 0.043(3) 0.015(2) 0.017(2) 0.023(3)
C17 0.056(4) 0.091(6) 0.059(4) 0.010(4) 0.018(3) 0.045(4)
F41 0.057(8) 0.17(2) 0.073(8) -0.039(10) -0.011(6) 0.040(11)
F42 0.15(2) 0.158(17) 0.18(2) 0.111(17) 0.004(17) 0.096(16)
F43 0.067(11) 0.29(3) 0.076(11) -0.007(14) 0.038(9) 0.055(15)
F41' 0.065(8) 0.146(10) 0.068(8) 0.011(7) 0.011(5) 0.082(8)
F42' 0.068(10) 0.100(12) 0.27(3) 0.008(15) -0.058(14) 0.002(8)
F43' 0.097(11) 0.30(3) 0.061(6) 0.088(11) 0.037(7) 0.120(16)
O9 0.108(4) 0.076(3) 0.045(3) 0.017(2) 0.015(3) 0.057(3)
O10 0.053(2) 0.076(3) 0.044(2) 0.025(2) 0.0122(19) 0.038(2)
C18 0.054(3) 0.049(3) 0.042(3) 0.016(3) 0.008(3) 0.026(3)
C19 0.079(5) 0.068(5) 0.046(3) 0.021(3) 0.012(3) 0.044(4)
F51 0.092(12) 0.20(3) 0.098(10) 0.118(14) 0.042(10) 0.071(15)
F52 0.105(12) 0.095(14) 0.14(2) 0.041(15) -0.069(14) -0.014(11)
F53 0.29(4) 0.148(18) 0.067(10) 0.019(11) 0.030(18) 0.19(2)
F51' 0.134(11) 0.28(3) 0.079(13) 0.088(17) 0.049(10) 0.169(16)
F52' 0.17(2) 0.19(2) 0.32(4) 0.21(3) -0.03(2) -0.010(17)
F53' 0.23(3) 0.141(18) 0.036(4) 0.008(7) -0.006(9) 0.14(2)
O11 0.027(4) 0.048(6) 0.076(7) 0.039(5) -0.018(4) -0.015(4)
O12 0.42(6) 0.029(10) 0.49(6) 0.00(2) 0.42(5) -0.005(19)
C20 0.031(9) 0.31(5) 0.20(4) -0.23(4) -0.048(15) 0.052(19)
C21 0.095(16) 0.070(13) 0.098(17) -0.008(12) 0.034(13) -0.007(12)
F61 0.099(12) 0.142(17) 0.28(3) -0.022(17) 0.083(15) -0.042(11)
F62 0.146(14) 0.133(13) 0.086(10) -0.048(9) 0.024(9) -0.055(11)
F63 0.23(3) 0.072(10) 0.17(2) 0.062(13) -0.09(2) -0.081(15)
O11' 0.073(6) 0.022(3) 0.046(4) 0.000(3) -0.018(4) 0.022(3)
O12' 0.131(12) 0.032(6) 0.034(4) 0.005(4) 0.032(5) 0.004(6)
C20' 0.077(11) 0.014(5) 0.20(2) 0.014(9) -0.055(13) 0.001(6)
C21' 0.136(19) 0.068(11) 0.120(17) 0.048(11) 0.053(15) 0.020(12)
F61' 0.38(4) 0.18(2) 0.28(3) -0.11(2) 0.20(3) -0.20(3)
F62' 0.36(3) 0.074(9) 0.128(12) -0.027(8) 0.136(18) -0.065(14)
O1W 0.067(3) 0.087(4) 0.065(3) 0.024(3) 0.021(3) 0.034(3)
O2W 0.100(5) 0.115(6) 0.115(6) 0.027(5) 0.042(5) -0.005(5)
O3W 0.074(8) 0.063(6) 0.085(8) 0.023(5) 0.039(6) 0.026(5)
O3W' 0.050(9) 0.068(12) 0.125(18) -0.011(10) 0.030(11) 0.006(8)
O4W 0.112(13) 0.108(13) 0.29(3) 0.055(16) 0.105(17) 0.032(11)

loop_
_atom_type_symbol
_atom_type_description
_atom_type_scat_dispersion_real
_atom_type_scat_dispersion_imag
_atom_type_scat_source
C C 0.0033 0.0016 'International Tables Vol C Tables 4.2.6.8 and 6.1.1.4'
H H 0.0000 0.0000 'International Tables Vol C Tables 4.2.6.8 and 6.1.1.4'
N N 0.0061 0.0033 'International Tables Vol C Tables 4.2.6.8 and 6.1.1.4'
O O 0.0106 0.0060 'International Tables Vol C Tables 4.2.6.8 and 6.1.1.4'
F F 0.0171 0.0103 'International Tables Vol C Tables 4.2.6.8 and 6.1.1.4'
Ag Ag -0.8971 1.1015 'International Tables Vol C Tables 4.2.6.8 and 6.1.1.4'

loop_
_geom_angle_atom_site_label_1
_geom_angle_atom_site_label_2
_geom_angle_atom_site_label_3
_geom_angle
_geom_angle_site_symmetry_1
_geom_angle_site_symmetry_3
_geom_angle_publ_flag
O8 Ag1 O11' 113.8(3) . . ?
O8 Ag1 C1 119.06(18) . . ?
O11' Ag1 C1 103.9(2) . . ?
O8 Ag1 O2 74.04(14) . 2_565 ?
O11' Ag1 O2 110.3(3) . 2_565 ?
C1 Ag1 O2 133.58(17) . 2_565 ?
O8 Ag1 Ag3 85.24(11) . . ?
O11' Ag1 Ag3 86.9(3) . . ?
C1 Ag1 Ag3 50.13(12) . . ?
O2 Ag1 Ag3 157.00(9) 2_565 . ?
O8 Ag1 Ag2 77.22(15) . . ?
O11' Ag1 Ag2 141.7(2) . . ?
C1 Ag1 Ag2 45.35(12) . . ?
O2 Ag1 Ag2 108.06(11) 2_565 . ?
Ag3 Ag1 Ag2 56.431(14) . . ?
C1 Ag2 O2 161.90(19) . . ?
C1 Ag2 O8 114.10(18) . 2_565 ?
O2 Ag2 O8 76.89(15) . 2_565 ?
C1 Ag2 Ag3 53.91(14) . . ?
O2 Ag2 Ag3 108.63(12) . . ?
O8 Ag2 Ag3 144.74(14) 2_565 . ?
C1 Ag2 Ag4 48.74(13) . . ?
O2 Ag2 Ag4 131.42(11) . . ?
O8 Ag2 Ag4 140.29(11) 2_565 . ?
Ag3 Ag2 Ag4 61.695(16) . . ?
C1 Ag2 Ag1 51.97(13) . . ?
O2 Ag2 Ag1 118.32(12) . . ?
O8 Ag2 Ag1 84.90(14) 2_565 . ?
Ag3 Ag2 Ag1 61.461(17) . . ?
Ag4 Ag2 Ag1 98.928(18) . . ?
C1 Ag3 O12' 95.6(5) . . ?
C1 Ag3 C9 144.78(18) . 1_455 ?
O12' Ag3 C9 104.6(4) . 1_455 ?
C1 Ag3 O7 118.91(16) . . ?
O12' Ag3 O7 97.5(4) . . ?
C9 Ag3 O7 87.10(17) 1_455 . ?
C1 Ag3 O12 96.1(7) . . ?
O12' Ag3 O12 8.2(5) . . ?
C9 Ag3 O12 100.0(6) 1_455 . ?
O7 Ag3 O12 104.2(5) . . ?
C1 Ag3 Ag2 48.09(12) . . ?
O12' Ag3 Ag2 138.3(4) . . ?
C9 Ag3 Ag2 117.01(13) 1_455 . ?
O7 Ag3 Ag2 87.26(14) . . ?
O12 Ag3 Ag2 141.9(6) . . ?
C1 Ag3 Ag7 106.91(12) . 1_455 ?
O12' Ag3 Ag7 85.9(2) . 1_455 ?
C9 Ag3 Ag7 47.66(12) 1_455 1_455 ?
O7 Ag3 Ag7 133.33(11) . 1_455 ?
O12 Ag3 Ag7 77.9(5) . 1_455 ?
Ag2 Ag3 Ag7 120.06(2) . 1_455 ?
C1 Ag3 Ag6 101.35(13) . 1_455 ?
O12' Ag3 Ag6 142.9(3) . 1_455 ?
C9 Ag3 Ag6 46.65(13) 1_455 1_455 ?
O7 Ag3 Ag6 102.61(16) . 1_455 ?
O12 Ag3 Ag6 135.3(5) . 1_455 ?
Ag2 Ag3 Ag6 74.005(18) . 1_455 ?
Ag7 Ag3 Ag6 57.685(15) 1_455 1_455 ?
C1 Ag3 Ag1 51.50(12) . . ?
O12' Ag3 Ag1 79.7(3) . . ?
C9 Ag3 Ag1 159.92(12) 1_455 . ?
O7 Ag3 Ag1 72.85(12) . . ?
O12 Ag3 Ag1 86.4(5) . . ?
Ag2 Ag3 Ag1 62.108(17) . . ?
Ag7 Ag3 Ag1 151.99(2) 1_455 . ?
Ag6 Ag3 Ag1 135.94(2) 1_455 . ?
C1 Ag3 Ag4 48.29(12) . . ?
O12' Ag3 Ag4 112.7(4) . . ?
C9 Ag3 Ag4 96.84(12) 1_455 . ?
O7 Ag3 Ag4 147.22(15) . . ?
O12 Ag3 Ag4 107.1(5) . . ?
Ag2 Ag3 Ag4 61.903(17) . . ?
Ag7 Ag3 Ag4 64.173(15) 1_455 . ?
Ag6 Ag3 Ag4 60.305(17) 1_455 . ?
Ag1 Ag3 Ag4 99.466(18) . . ?
O9 Ag4 C1 150.2(2) . . ?
O9 Ag4 O4W 75.3(6) . . ?
C1 Ag4 O4W 95.8(5) . . ?
O9 Ag4 O3 103.4(2) . . ?
C1 Ag4 O3 99.9(2) . . ?
O4W Ag4 O3 70.2(5) . . ?
O9 Ag4 Ag3 134.13(13) . . ?
C1 Ag4 Ag3 50.56(13) . . ?
O4W Ag4 Ag3 146.2(5) . . ?
O3 Ag4 Ag3 109.19(18) . . ?
O9 Ag4 Ag6 101.50(17) . 1_455 ?
C1 Ag4 Ag6 102.57(12) . 1_455 ?
O4W Ag4 Ag6 142.1(4) . 1_455 ?
O3 Ag4 Ag6 74.07(14) . 1_455 ?
Ag3 Ag4 Ag6 59.499(15) . 1_455 ?
O9 Ag4 Ag2 162.78(16) . . ?
C1 Ag4 Ag2 45.74(13) . . ?
O4W Ag4 Ag2 100.5(6) . . ?
O3 Ag4 Ag2 59.90(18) . . ?
Ag3 Ag4 Ag2 56.402(15) . . ?
Ag6 Ag4 Ag2 71.311(16) 1_455 . ?
O9 Ag4 Ag7 77.97(13) . 1_455 ?
C1 Ag4 Ag7 102.03(14) . 1_455 ?
O4W Ag4 Ag7 151.0(6) . 1_455 ?
O3 Ag4 Ag7 127.71(13) . 1_455 ?
Ag3 Ag4 Ag7 56.656(15) . 1_455 ?
Ag6 Ag4 Ag7 55.081(15) 1_455 1_455 ?
Ag2 Ag4 Ag7 108.338(19) . 1_455 ?
C9 Ag5 O6 114.71(18) . . ?
C9 Ag5 O3W' 122.3(6) . . ?
O6 Ag5 O3W' 90.2(6) . . ?
C9 Ag5 O10 143.05(18) . 2_666 ?
O6 Ag5 O10 81.11(15) . 2_666 ?
O3W' Ag5 O10 89.0(5) . 2_666 ?
C9 Ag5 C8 28.64(16) . . ?
O6 Ag5 C8 143.34(17) . . ?
O3W' Ag5 C8 110.0(6) . . ?
O10 Ag5 C8 127.75(16) 2_666 . ?
C9 Ag5 O3W 108.7(3) . . ?
O6 Ag5 O3W 108.2(3) . . ?
O3W' Ag5 O3W 18.6(5) . . ?
O10 Ag5 O3W 96.1(3) 2_666 . ?
C8 Ag5 O3W 92.1(3) . . ?
C9 Ag5 Ag7 45.14(12) . . ?
O6 Ag5 Ag7 75.69(14) . . ?
O3W' Ag5 Ag7 146.6(5) . . ?
O10 Ag5 Ag7 117.66(11) 2_666 . ?
C8 Ag5 Ag7 70.77(11) . . ?
O3W Ag5 Ag7 146.0(3) . . ?
C9 Ag5 Ag6 42.15(13) . . ?
O6 Ag5 Ag6 84.42(11) . . ?
O3W' Ag5 Ag6 96.0(5) . . ?
O10 Ag5 Ag6 164.71(10) 2_666 . ?
C8 Ag5 Ag6 63.84(12) . . ?
O3W Ag5 Ag6 93.1(3) . . ?
Ag7 Ag5 Ag6 53.202(14) . . ?
C9 Ag6 O4 177.07(18) . 1_655 ?
C9 Ag6 O1 101.4(2) . 1_655 ?
O4 Ag6 O1 80.0(2) 1_655 1_655 ?
C9 Ag6 Ag7 49.58(13) . . ?
O4 Ag6 Ag7 129.57(15) 1_655 . ?
O1 Ag6 Ag7 149.17(15) 1_655 . ?
C9 Ag6 Ag3 51.69(13) . 1_655 ?
O4 Ag6 Ag3 130.96(13) 1_655 1_655 ?
O1 Ag6 Ag3 95.09(13) 1_655 1_655 ?
Ag7 Ag6 Ag3 60.094(16) . 1_655 ?
C9 Ag6 Ag4 100.77(13) . 1_655 ?
O4 Ag6 Ag4 80.61(13) 1_655 1_655 ?
O1 Ag6 Ag4 120.86(12) 1_655 1_655 ?
Ag7 Ag6 Ag4 64.986(17) . 1_655 ?
Ag3 Ag6 Ag4 60.197(15) 1_655 1_655 ?
C9 Ag6 Ag5 46.19(13) . . ?
O4 Ag6 Ag5 130.93(13) 1_655 . ?
O1 Ag6 Ag5 109.98(13) 1_655 . ?
Ag7 Ag6 Ag5 60.218(17) . . ?
Ag3 Ag6 Ag5 96.864(18) 1_655 . ?
Ag4 Ag6 Ag5 124.69(2) 1_655 . ?
C9 Ag7 O10 149.50(19) . 1_655 ?
C9 Ag7 O11 118.4(3) . 1_655 ?
O10 Ag7 O11 91.7(3) 1_655 1_655 ?
C9 Ag7 O6 103.36(18) . 2_766 ?
O10 Ag7 O6 82.43(16) 1_655 2_766 ?
O11 Ag7 O6 85.1(4) 1_655 2_766 ?
C9 Ag7 Ag6 49.45(14) . . ?
O10 Ag7 Ag6 104.85(13) 1_655 . ?
O11 Ag7 Ag6 139.6(3) 1_655 . ?
O6 Ag7 Ag6 132.89(13) 2_766 . ?
C9 Ag7 Ag3 52.76(13) . 1_655 ?
O10 Ag7 Ag3 136.90(11) 1_655 1_655 ?
O11 Ag7 Ag3 80.4(3) 1_655 1_655 ?
O6 Ag7 Ag3 137.93(11) 2_766 1_655 ?
Ag6 Ag7 Ag3 62.221(16) . 1_655 ?
C9 Ag7 Ag5 49.53(13) . . ?
O10 Ag7 Ag5 109.55(12) 1_655 . ?
O11 Ag7 Ag5 141.5(3) 1_655 . ?
O6 Ag7 Ag5 67.19(13) 2_766 . ?
Ag6 Ag7 Ag5 66.580(18) . . ?
Ag3 Ag7 Ag5 102.178(17) 1_655 . ?
C9 Ag7 Ag4 96.52(13) . 1_655 ?
O10 Ag7 Ag4 78.51(11) 1_655 1_655 ?
O11 Ag7 Ag4 88.8(4) 1_655 1_655 ?
O6 Ag7 Ag4 159.77(12) 2_766 1_655 ?
Ag6 Ag7 Ag4 59.933(17) . 1_655 ?
Ag3 Ag7 Ag4 59.170(15) 1_655 1_655 ?
Ag5 Ag7 Ag4 125.98(2) . 1_655 ?
N1 Ag8 O5 139.31(17) . 1_565 ?
N1 Ag8 O1W 123.85(18) . . ?
O5 Ag8 O1W 81.43(19) 1_565 . ?
N1 Ag8 O4 129.74(16) . 1_665 ?
O5 Ag8 O4 73.47(19) 1_565 1_665 ?
O1W Ag8 O4 91.18(18) . 1_665 ?
C5 N1 C4 119.3(4) . . ?
C5 N1 Ag8 122.5(3) . . ?
C4 N1 Ag8 118.2(3) . . ?
C2 C1 Ag2 151.3(5) . . ?
C2 C1 Ag4 101.7(4) . . ?
Ag2 C1 Ag4 85.52(18) . . ?
C2 C1 Ag3 130.3(4) . . ?
Ag2 C1 Ag3 78.00(16) . . ?
Ag4 C1 Ag3 81.15(16) . . ?
C2 C1 Ag1 97.5(4) . . ?
Ag2 C1 Ag1 82.68(16) . . ?
Ag4 C1 Ag1 158.1(2) . . ?
Ag3 C1 Ag1 78.38(16) . . ?
C1 C2 C3 179.2(6) . . ?
C7 C3 C4 118.8(4) . . ?
C7 C3 C2 121.9(5) . . ?
C4 C3 C2 119.3(4) . . ?
N1 C4 C3 122.1(5) . . ?
N1 C5 C6 121.7(4) . . ?
C7 C6 C5 119.2(4) . . ?
C7 C6 C8 121.2(4) . . ?
C5 C6 C8 119.6(4) . . ?
C3 C7 C6 118.9(5) . . ?
C9 C8 C6 172.5(5) . . ?
C9 C8 Ag5 68.9(3) . . ?
C6 C8 Ag5 118.2(3) . . ?
C8 C9 Ag6 130.6(4) . . ?
C8 C9 Ag7 146.3(4) . . ?
Ag6 C9 Ag7 80.97(17) . . ?
C8 C9 Ag5 82.4(3) . . ?
Ag6 C9 Ag5 91.66(19) . . ?
Ag7 C9 Ag5 85.33(17) . . ?
C8 C9 Ag3 112.7(4) . 1_655 ?
Ag6 C9 Ag3 81.66(16) . 1_655 ?
Ag7 C9 Ag3 79.58(15) . 1_655 ?
Ag5 C9 Ag3 164.3(2) . 1_655 ?
C10 O1 Ag6 135.3(4) . 1_455 ?
C10 O2 Ag2 125.8(4) . . ?
C10 O2 Ag1 131.2(3) . 2_565 ?
Ag2 O2 Ag1 102.60(15) . 2_565 ?
O1 C10 O2 129.3(5) . . ?
O1 C10 C11 116.1(5) . . ?
O2 C10 C11 114.5(5) . . ?
F12 C11 F13 110.1(12) . . ?
F12 C11 F11 107.3(12) . . ?
F13 C11 F11 106.7(13) . . ?
F12 C11 F13' 98.4(14) . . ?
F13 C11 F13' 12.9(17) . . ?
F11 C11 F13' 116.6(18) . . ?
F12 C11 F12' 13.3(17) . . ?
F13 C11 F12' 117.9(16) . . ?
F11 C11 F12' 94.3(16) . . ?
F13' C11 F12' 107.4(10) . . ?
F12 C11 F11' 116.1(16) . . ?
F13 C11 F11' 96.9(17) . . ?
F11 C11 F11' 10.9(18) . . ?
F13' C11 F11' 107.6(10) . . ?
F12' C11 F11' 103.4(9) . . ?
F12 C11 C10 111.0(12) . . ?
F13 C11 C10 112.4(13) . . ?
F11 C11 C10 109.2(11) . . ?
F13' C11 C10 113.7(10) . . ?
F12' C11 C10 114.3(9) . . ?
F11' C11 C10 109.7(10) . . ?
C12 O3 Ag4 117.8(6) . . ?
C12 O4 Ag6 123.3(4) . 1_455 ?
C12 O4 Ag8 132.8(4) . 1_445 ?
Ag6 O4 Ag8 102.39(18) 1_455 1_445 ?
O3 C12 O4 127.3(7) . . ?
O3 C12 C13 117.8(7) . . ?
O4 C12 C13 114.8(7) . . ?
F22' C13 F23 125.5(13) . . ?
F22' C13 F22 48.3(18) . . ?
F23 C13 F22 98.1(11) . . ?
F22' C13 F21 67.9(19) . . ?
F23 C13 F21 107.9(14) . . ?
F22 C13 F21 114.4(14) . . ?
F22' C13 C12 115.9(12) . . ?
F23 C13 C12 116.4(9) . . ?
F22 C13 C12 111.2(12) . . ?
F21 C13 C12 108.7(10) . . ?
C13 F21 F22' 51.6(10) . . ?
F22' F22 C13 60.8(16) . . ?
F22 F22' C13 70.8(15) . . ?
F22 F22' F21 129(2) . . ?
C13 F22' F21 60.4(17) . . ?
C14 O5 Ag8 134.7(4) . 1_545 ?
C14 O6 Ag5 107.1(4) . . ?
C14 O6 Ag7 139.9(4) . 2_766 ?
Ag5 O6 Ag7 96.11(17) . 2_766 ?
O5 C14 O6 126.0(6) . . ?
O5 C14 C15 116.4(5) . . ?
O6 C14 C15 117.6(5) . . ?
F33' C15 F31' 107.4(14) . . ?
F33' C15 F33 15(2) . . ?
F31' C15 F33 95(2) . . ?
F33' C15 F31 118.5(19) . . ?
F31' C15 F31 21(2) . . ?
F33 C15 F31 108.9(13) . . ?
F33' C15 F32' 105.9(13) . . ?
F31' C15 F32' 105.1(14) . . ?
F33 C15 F32' 118(2) . . ?
F31 C15 F32' 85(2) . . ?
F33' C15 F32 94(2) . . ?
F31' C15 F32 127(2) . . ?
F33 C15 F32 108.0(14) . . ?
F31 C15 F32 107.0(14) . . ?
F32' C15 F32 22(3) . . ?
F33' C15 C14 115.2(15) . . ?
F31' C15 C14 107.9(14) . . ?
F33 C15 C14 113.4(14) . . ?
F31 C15 C14 113.6(12) . . ?
F32' C15 C14 114.7(14) . . ?
F32 C15 C14 105.4(17) . . ?
C16 O7 Ag3 129.4(4) . . ?
C16 O8 Ag1 115.1(4) . . ?
C16 O8 Ag2 142.7(4) . 2_565 ?
Ag1 O8 Ag2 102.19(16) . 2_565 ?
O7 C16 O8 128.8(6) . . ?
O7 C16 C17 116.2(5) . . ?
O8 C16 C17 115.1(5) . . ?
F43 C17 F41 103.3(13) . . ?
F43 C17 F42 103.8(13) . . ?
F41 C17 F42 102.1(13) . . ?
F43 C17 F41' 18.6(19) . . ?
F41 C17 F41' 121.0(16) . . ?
F42 C17 F41' 93.1(16) . . ?
F43 C17 F43' 114.9(17) . . ?
F41 C17 F43' 83.6(16) . . ?
F42 C17 F43' 19.7(18) . . ?
F41' C17 F43' 108.6(8) . . ?
F43 C17 F42' 90.0(19) . . ?
F41 C17 F42' 26.1(16) . . ?
F42 C17 F42' 127.6(19) . . ?
F41' C17 F42' 108.5(11) . . ?
F43' C17 F42' 109.5(10) . . ?
F43 C17 C16 118.9(14) . . ?
F41 C17 C16 116.6(12) . . ?
F42 C17 C16 110.1(14) . . ?
F41' C17 C16 110.2(8) . . ?
F43' C17 C16 113.9(10) . . ?
F42' C17 C16 106.1(11) . . ?
C18 O9 Ag4 129.6(4) . . ?
C18 O10 Ag7 124.3(4) . 1_455 ?
C18 O10 Ag5 136.0(4) . 2_666 ?
Ag7 O10 Ag5 99.62(16) 1_455 2_666 ?
O10 C18 O9 129.6(5) . . ?
O10 C18 C19 115.0(5) . . ?
O9 C18 C19 115.4(5) . . ?
F52' C19 F53 82(2) . . ?
F52' C19 F53' 107.8(12) . . ?
F53 C19 F53' 125.0(17) . . ?
F52' C19 F51' 106.0(12) . . ?
F53 C19 F51' 27.3(18) . . ?
F53' C19 F51' 104.6(11) . . ?
F52' C19 F51 31.1(18) . . ?
F53 C19 F51 107.9(13) . . ?
F53' C19 F51 79.1(15) . . ?
F51' C19 F51 125.9(17) . . ?
F52' C19 F52 131.5(17) . . ?
F53 C19 F52 107.8(13) . . ?
F53' C19 F52 28.1(15) . . ?
F51' C19 F52 82.3(17) . . ?
F51 C19 F52 106.0(12) . . ?
F52' C19 C18 110.1(13) . . ?
F53 C19 C18 112.0(15) . . ?
F53' C19 C18 114.3(9) . . ?
F51' C19 C18 113.4(11) . . ?
F51 C19 C18 113.2(11) . . ?
F52 C19 C18 109.5(12) . . ?
C20 O11 Ag7 123.7(11) . 1_455 ?
C20 O12 Ag3 122.5(16) . . ?
O11 C20 O12 123.0(18) . . ?
O11 C20 C21 122.0(15) . . ?
O12 C20 C21 114.2(14) . . ?
F62 C21 F61 103.9(15) . . ?
F62 C21 F63 105.1(15) . . ?
F61 C21 F63 105.4(16) . . ?
F62 C21 C20 112.1(16) . . ?
F61 C21 C20 112.9(16) . . ?
F63 C21 C20 116.3(16) . . ?
C21 F62 F62 116.5(19) . 2_676 ?
C20' O11' Ag1 110.4(8) . . ?
C20' O12' Ag3 117.8(9) . . ?
O11' C20' O12' 138.4(14) . . ?
O11' C20' C21' 118.1(10) . . ?
O12' C20' C21' 98.5(12) . . ?
F62' C21' F61' 107.3(17) . . ?
F62' C21' F63' 106.0(16) . . ?
F61' C21' F63' 105.0(15) . . ?
F62' C21' C20' 123.0(14) . . ?
F61' C21' C20' 109.2(16) . . ?
F63' C21' C20' 105(2) . . ?
O3W' O3W Ag5 72(2) . . ?
O3W O3W' Ag5 90(2) . . ?

loop_
_geom_bond_atom_site_label_1
_geom_bond_atom_site_label_2
_geom_bond_distance
_geom_bond_site_symmetry_2
_geom_bond_publ_flag
Ag1 O8 2.322(4) . ?
Ag1 O11' 2.349(7) . ?
Ag1 C1 2.384(5) . ?
Ag1 O2 2.450(4) 2_565 ?
Ag1 Ag3 2.9845(6) . ?
Ag1 Ag2 3.0026(7) . ?
Ag2 C1 2.154(5) . ?
Ag2 O2 2.238(4) . ?
Ag2 O8 2.382(4) 2_565 ?
Ag2 Ag3 2.8307(6) . ?
Ag2 Ag4 2.9979(7) . ?
Ag3 C1 2.338(5) . ?
Ag3 O12' 2.340(13) . ?
Ag3 C9 2.356(5) 1_455 ?
Ag3 O7 2.363(5) . ?
Ag3 O12 2.46(2) . ?
Ag3 Ag7 2.9109(6) 1_455 ?
Ag3 Ag6 2.9710(6) 1_455 ?
Ag3 Ag4 2.9921(7) . ?
Ag4 O9 2.195(5) . ?
Ag4 C1 2.261(5) . ?
Ag4 O4W 2.532(18) . ?
Ag4 O3 2.560(7) . ?
Ag4 Ag6 2.9953(7) 1_455 ?
Ag4 Ag7 3.1364(7) 1_455 ?
Ag5 C9 2.348(5) . ?
Ag5 O6 2.384(5) . ?
Ag5 O3W' 2.417(18) . ?
Ag5 O10 2.447(4) 2_666 ?
Ag5 C8 2.494(5) . ?
Ag5 O3W 2.544(14) . ?
Ag5 Ag7 3.0760(8) . ?
Ag5 Ag6 3.2521(7) . ?
Ag6 C9 2.183(5) . ?
Ag6 O4 2.222(5) 1_655 ?
Ag6 O1 2.441(5) 1_655 ?
Ag6 Ag7 2.8380(6) . ?
Ag6 Ag3 2.9710(6) 1_655 ?
Ag6 Ag4 2.9953(7) 1_655 ?
Ag7 C9 2.188(5) . ?
Ag7 O10 2.285(4) 1_655 ?
Ag7 O11 2.361(9) 1_655 ?
Ag7 O6 2.478(4) 2_766 ?
Ag7 Ag3 2.9109(6) 1_655 ?
Ag7 Ag4 3.1364(7) 1_655 ?
Ag8 N1 2.205(4) . ?
Ag8 O5 2.323(4) 1_565 ?
Ag8 O1W 2.453(5) . ?
Ag8 O4 2.548(5) 1_665 ?
N1 C5 1.340(7) . ?
N1 C4 1.342(7) . ?
C1 C2 1.206(7) . ?
C2 C3 1.442(6) . ?
C3 C7 1.385(7) . ?
C3 C4 1.395(7) . ?
C5 C6 1.392(7) . ?
C6 C7 1.390(7) . ?
C6 C8 1.449(7) . ?
C8 C9 1.206(7) . ?
C9 Ag3 2.356(5) 1_655 ?
O1 C10 1.216(7) . ?
O1 Ag6 2.441(5) 1_455 ?
O2 C10 1.242(7) . ?
O2 Ag1 2.450(4) 2_565 ?
C10 C11 1.530(8) . ?
C11 F12 1.259(17) . ?
C11 F13 1.272(17) . ?
C11 F11 1.285(18) . ?
C11 F13' 1.329(13) . ?
C11 F12' 1.336(14) . ?
C11 F11' 1.350(14) . ?
O3 C12 1.218(9) . ?
O4 C12 1.228(8) . ?
O4 Ag6 2.222(5) 1_455 ?
O4 Ag8 2.548(5) 1_445 ?
C12 C13 1.541(12) . ?
C13 F22' 1.21(2) . ?
C13 F23 1.242(11) . ?
C13 F22 1.314(17) . ?
C13 F21 1.347(15) . ?
F21 F22' 1.44(4) . ?
F22 F22' 1.04(3) . ?
O5 C14 1.225(7) . ?
O5 Ag8 2.323(4) 1_545 ?
O6 C14 1.237(7) . ?
O6 Ag7 2.478(4) 2_766 ?
C14 C15 1.528(9) . ?
C15 F33' 1.264(19) . ?
C15 F31' 1.28(2) . ?
C15 F33 1.28(2) . ?
C15 F31 1.28(2) . ?
C15 F32' 1.29(2) . ?
C15 F32 1.30(2) . ?
O7 C16 1.216(7) . ?
O8 C16 1.244(7) . ?
O8 Ag2 2.382(4) 2_565 ?
C16 C17 1.531(9) . ?
C17 F43 1.243(15) . ?
C17 F41 1.255(15) . ?
C17 F42 1.274(14) . ?
C17 F41' 1.317(5) . ?
C17 F43' 1.318(5) . ?
C17 F42' 1.318(5) . ?
O9 C18 1.231(8) . ?
O10 C18 1.230(7) . ?
O10 Ag7 2.285(4) 1_455 ?
O10 Ag5 2.447(4) 2_666 ?
C18 C19 1.533(8) . ?
C19 F52' 1.248(16) . ?
C19 F53 1.257(16) . ?
C19 F53' 1.261(14) . ?
C19 F51' 1.270(14) . ?
C19 F51 1.274(14) . ?
C19 F52 1.293(15) . ?
O11 C20 1.244(5) . ?
O11 Ag7 2.361(9) 1_455 ?
O12 C20 1.250(5) . ?
C20 C21 1.54(3) . ?
C21 F62 1.255(16) . ?
C21 F61 1.259(17) . ?
C21 F63 1.262(16) . ?
F62 F62 1.32(3) 2_676 ?
O11' C20' 1.302(14) . ?
O12' C20' 1.322(13) . ?
C20' C21' 1.62(3) . ?
C21' F62' 1.243(17) . ?
C21' F61' 1.252(18) . ?
C21' F63' 1.261(17) . ?
O3W O3W' 0.81(2) . ?
